data_7151108
loop_
_publ_author_name
'Maekawa, Kensuke'
'Shiomi, Daisuke'
'Ise, Tomoaki'
'Sato, Kazunobu'
'Takui, Takeji'

_publ_section_title
;
 A guanine-substituted nitronyl nitroxide radical forming a
 one-dimensional ferromagnetic chain.
;
_journal_issue 10
_journal_name_full 'Organic &amp; biomolecular chemistry'
_journal_page_first 1641
_journal_page_last 1645
_journal_paper_doi 10.1039/b702606d
_journal_volume 5
_journal_year 2007
_chemical_formula_moiety 'C21 H25 Cl3 N7 O4 '
_chemical_formula_sum 'C21 H25 Cl3 N7 O4'
_chemical_formula_weight 545.83
_chemical_name_common
;
2-Amino-9-(2-(4-(1-oxyl-3-oxido-4,4,5,5-tetramethyl-
imidazolidin-2-yl)-phenoxy)-ethyl)-1,9-dihydro-purin-6-one
;
_chemical_name_systematic
;
2-Amino-9-{2-[4-(1-oxyl-3-oxido-4,4,5,5-tetramethyl-
imidazolidin-2-yl)-phenoxy]-ethyl}-1,9-dihydro-purin-6-one
;
_space_group_IT_number 14
_symmetry_cell_setting monoclinic
_symmetry_Int_Tables_number 14
_symmetry_space_group_name_Hall '-P 2yn'
_symmetry_space_group_name_H-M 'P 1 21/n 1'
_audit_creation_method 'by CrystalStructure 3.7.0'
_cell_angle_alpha 90.0000
_cell_angle_beta 99.424(10)
_cell_angle_gamma 90.0000
_cell_formula_units_Z 4
_cell_length_a 8.380(7)
_cell_length_b 10.583(8)
_cell_length_c 29.23(3)
_cell_measurement_reflns_used 6575
_cell_measurement_temperature 183.1
_cell_measurement_theta_max 27.5
_cell_measurement_theta_min 4.0
_cell_volume 2557(4)
_computing_cell_refinement CrystalClear
_computing_data_collection CrystalClear
_computing_data_reduction CrystalStructure
_computing_publication_material 'CrystalStructure 3.7.0'
_computing_structure_refinement CRYSTALS
_computing_structure_solution SIR92
_diffrn_detector_area_resol_mean 7.31
_diffrn_measured_fraction_theta_full 0.936
_diffrn_measured_fraction_theta_max 0.936
_diffrn_measurement_device_type 'Rigaku Mercury'
_diffrn_measurement_method \w
_diffrn_radiation_type 'Mo K\a'
_diffrn_radiation_wavelength 0.71070
_diffrn_reflns_av_R_equivalents 0.056
_diffrn_reflns_limit_h_max 8
_diffrn_reflns_limit_h_min -10
_diffrn_reflns_limit_k_max 9
_diffrn_reflns_limit_k_min -13
_diffrn_reflns_limit_l_max 34
_diffrn_reflns_limit_l_min -37
_diffrn_reflns_number 19188
_diffrn_reflns_theta_full 27.48
_diffrn_reflns_theta_max 27.48
_exptl_absorpt_coefficient_mu 0.400
_exptl_absorpt_correction_T_max 0.923
_exptl_absorpt_correction_T_min 0.573
_exptl_absorpt_correction_type multi-scan
_exptl_absorpt_process_details 'Jacobson, R. (1998) Private communication'
_exptl_crystal_colour blue
_exptl_crystal_density_diffrn 1.417
_exptl_crystal_density_method 'not measured'
_exptl_crystal_description prism
_exptl_crystal_F_000 1132.00
_exptl_crystal_size_max 0.20
_exptl_crystal_size_mid 0.20
_exptl_crystal_size_min 0.20
_refine_diff_density_max 0.51
_refine_diff_density_min -0.55
_refine_ls_extinction_method none
_refine_ls_goodness_of_fit_ref 1.002
_refine_ls_hydrogen_treatment noref
_refine_ls_number_parameters 341
_refine_ls_number_reflns 5494
_refine_ls_R_factor_gt 0.0819
_refine_ls_shift/su_max 0.0000
_refine_ls_structure_factor_coef Fsqd
_refine_ls_weighting_details 'w = 1/[0.0010Fo^2^ + 3.0000\s(Fo^2^) + 0.5000]/(4Fo^2^)'
_refine_ls_weighting_scheme calc
_refine_ls_wR_factor_ref 0.1968
_reflns_number_gt 4019
_reflns_number_total 5494
_reflns_threshold_expression F^2^>2.0\s(F^2^)
_cod_data_source_file b702606d.txt
_cod_data_source_block 1
_cod_original_cell_volume 2558(4)
_cod_original_formula_sum 'C21 H25 Cl3 N7 O4 '
_cod_database_code 7151108

loop_
_symmetry_equiv_pos_site_id
_symmetry_equiv_pos_as_xyz
1 +X,+Y,+Z
2 1/2-X,1/2+Y,1/2-Z
3 -X,-Y,-Z
4 1/2+X,1/2-Y,1/2+Z

loop_
_atom_site_label
_atom_site_type_symbol
_atom_site_fract_x
_atom_site_fract_y
_atom_site_fract_z
_atom_site_U_iso_or_equiv
_atom_site_adp_type
_atom_site_occupancy
_atom_site_symmetry_multiplicity
_atom_site_calc_flag
_atom_site_refinement_flags
_atom_site_disorder_assembly
_atom_site_disorder_group
Cl(1) Cl 0.43102(13) 0.07206(12) 0.14546(4) 0.0720(3) Uani 1.00 1 d . . .
Cl(2) Cl 0.65022(17) -0.09194(12) 0.20480(6) 0.0900(4) Uani 1.00 1 d . . .
Cl(3) Cl 0.66674(17) 0.17751(13) 0.21814(5) 0.0864(4) Uani 1.00 1 d . . .
O(1) O 0.6689(2) 0.3195(2) -0.01093(6) 0.0501(6) Uani 1.00 1 d . . .
O(2) O 0.2119(2) 0.3597(2) -0.12273(8) 0.0457(5) Uani 1.00 1 d . . .
O(3) O 0.0577(2) 0.06327(19) 0.05856(6) 0.0373(5) Uani 1.00 1 d . . .
O(4) O 0.3151(2) 0.18653(18) 0.27374(6) 0.0394(5) Uani 1.00 1 d . . .
N(1) N 0.5746(2) 0.3499(2) -0.04828(8) 0.0356(6) Uani 1.00 1 d . . .
N(2) N 0.3572(2) 0.3729(2) -0.10097(8) 0.0366(6) Uani 1.00 1 d . . .
N(3) N -0.0373(2) 0.0447(2) 0.14743(8) 0.0308(5) Uani 1.00 1 d . . .
N(4) N 0.1364(3) -0.0171(2) 0.21022(9) 0.0362(6) Uani 1.00 1 d . . .
N(5) N 0.1692(2) 0.3273(2) 0.22459(6) 0.0301(5) Uani 1.00 1 d . . .
N(6) N -0.0238(2) 0.2738(2) 0.15774(8) 0.0314(5) Uani 1.00 1 d . . .
N(7) N 0.0275(3) 0.4820(2) 0.17905(9) 0.0406(6) Uani 1.00 1 d . . .
C(1) C 0.4142(3) 0.3222(2) -0.05876(9) 0.0340(6) Uani 1.00 1 d . . .
C(2) C 0.6383(3) 0.4077(2) -0.08916(10) 0.0385(7) Uani 1.00 1 d . . .
C(3) C 0.4773(3) 0.4593(2) -0.11742(11) 0.0388(7) Uani 1.00 1 d . . .
C(4) C 0.7131(4) 0.2982(3) -0.11312(12) 0.0483(9) Uani 1.00 1 d . . .
C(5) C 0.7649(4) 0.5066(3) -0.07213(12) 0.0509(9) Uani 1.00 1 d . . .
C(6) C 0.4330(4) 0.5927(2) -0.10288(12) 0.0494(9) Uani 1.00 1 d . . .
C(7) C 0.4656(4) 0.4516(3) -0.16978(12) 0.0547(10) Uani 1.00 1 d . . .
C(8) C 0.3205(3) 0.2533(2) -0.02936(10) 0.0336(6) Uani 1.00 1 d . . .
C(9) C 0.3899(3) 0.1567(2) 0.00078(10) 0.0376(7) Uani 1.00 1 d . . .
C(10) C 0.2981(3) 0.0948(2) 0.02882(11) 0.0386(7) Uani 1.00 1 d . . .
C(11) C 0.1364(3) 0.1293(2) 0.02865(10) 0.0326(6) Uani 1.00 1 d . . .
C(12) C 0.0651(3) 0.2237(2) -0.00115(10) 0.0361(7) Uani 1.00 1 d . . .
C(13) C 0.1563(3) 0.2843(2) -0.03018(10) 0.0371(7) Uani 1.00 1 d . . .
C(14) C -0.0978(3) 0.1103(2) 0.06512(10) 0.0357(7) Uani 1.00 1 d . . .
C(15) C -0.1511(3) 0.0344(2) 0.10438(10) 0.0363(7) Uani 1.00 1 d . . .
C(16) C 0.0182(3) 0.1538(2) 0.17086(9) 0.0278(6) Uani 1.00 1 d . . .
C(17) C 0.0382(3) -0.0540(2) 0.17317(10) 0.0344(7) Uani 1.00 1 d . . .
C(18) C 0.1249(3) 0.1143(2) 0.20919(9) 0.0310(6) Uani 1.00 1 d . . .
C(19) C 0.2111(3) 0.2055(2) 0.23882(9) 0.0302(6) Uani 1.00 1 d . . .
C(20) C 0.0553(3) 0.3584(2) 0.18628(9) 0.0292(6) Uani 1.00 1 d . . .
C(21) C 0.5402(4) 0.0477(4) 0.20172(13) 0.0581(10) Uani 1.00 1 d . . .
H(1) H 0.7929 0.2571 -0.0913 0.058 Uiso 1.00 1 c R . .
H(2) H 0.6310 0.2395 -0.1250 0.058 Uiso 1.00 1 c R . .
H(3) H 0.7617 0.3306 -0.1379 0.058 Uiso 1.00 1 c R . .
H(4) H 0.8085 0.5394 -0.0977 0.060 Uiso 1.00 1 c R . .
H(5) H 0.8489 0.4693 -0.0506 0.060 Uiso 1.00 1 c R . .
H(6) H 0.7165 0.5732 -0.0574 0.060 Uiso 1.00 1 c R . .
H(7) H 0.5098 0.6516 -0.1107 0.059 Uiso 1.00 1 c R . .
H(8) H 0.3283 0.6144 -0.1187 0.058 Uiso 1.00 1 c R . .
H(9) H 0.4335 0.5946 -0.0704 0.058 Uiso 1.00 1 c R . .
H(10) H 0.5386 0.5102 -0.1798 0.065 Uiso 1.00 1 c R . .
H(11) H 0.4920 0.3685 -0.1784 0.065 Uiso 1.00 1 c R . .
H(12) H 0.3583 0.4713 -0.1839 0.065 Uiso 1.00 1 c R . .
H(13) H 0.5002 0.1344 0.0018 0.044 Uiso 1.00 1 c R . .
H(14) H 0.3448 0.0284 0.0484 0.045 Uiso 1.00 1 c R . .
H(15) H -0.0448 0.2463 -0.0016 0.042 Uiso 1.00 1 c R . .
H(16) H 0.1075 0.3478 -0.0509 0.043 Uiso 1.00 1 c R . .
H(17) H -0.0899 0.1973 0.0732 0.041 Uiso 1.00 1 c R . .
H(18) H -0.1737 0.0999 0.0374 0.042 Uiso 1.00 1 c R . .
H(19) H -0.1604 -0.0519 0.0955 0.042 Uiso 1.00 1 c R . .
H(20) H -0.2535 0.0649 0.1094 0.042 Uiso 1.00 1 c R . .
H(21) H 0.2224 0.3948 0.2424 0.034 Uiso 1.00 1 c R . .
H(22) H 0.0207 -0.1403 0.1648 0.040 Uiso 1.00 1 c R . .
H(23) H 0.4649 0.0416 0.2226 0.070 Uiso 1.00 1 c R . .
H(24) H 0.0532 0.5293 0.1959 0.045 Uiso 1.00 1 c R . .
H(25) H -0.0508 0.5063 0.1609 0.045 Uiso 1.00 1 c R . .

loop_
_atom_site_aniso_label
_atom_site_aniso_U_11
_atom_site_aniso_U_22
_atom_site_aniso_U_33
_atom_site_aniso_U_12
_atom_site_aniso_U_13
_atom_site_aniso_U_23
Cl(1) 0.0629(6) 0.0925(8) 0.0586(5) 0.0046(5) 0.0039(4) 0.0099(5)
Cl(2) 0.0775(8) 0.0759(8) 0.1214(10) 0.0225(6) 0.0302(7) 0.0323(7)
Cl(3) 0.0765(7) 0.0912(9) 0.0900(8) -0.0276(6) 0.0086(6) -0.0046(6)
O(1) 0.0319(11) 0.0785(16) 0.0350(11) 0.0027(10) -0.0087(9) 0.0069(10)
O(2) 0.0352(11) 0.0503(12) 0.0446(11) 0.0018(9) -0.0144(9) 0.0088(9)
O(3) 0.0339(10) 0.0342(10) 0.0424(11) 0.0038(8) 0.0023(8) 0.0017(8)
O(4) 0.0486(12) 0.0267(9) 0.0350(10) 0.0045(8) -0.0174(9) 0.0012(7)
N(1) 0.0292(11) 0.0458(13) 0.0289(11) 0.0046(10) -0.0037(9) -0.0017(9)
N(2) 0.0346(12) 0.0369(12) 0.0340(12) 0.0044(10) -0.0075(10) -0.0004(9)
N(3) 0.0306(11) 0.0252(10) 0.0336(11) -0.0021(9) -0.0039(9) -0.0039(8)
N(4) 0.0429(14) 0.0202(11) 0.0410(13) 0.0001(9) -0.0069(11) 0.0006(8)
N(5) 0.0371(12) 0.0183(9) 0.0294(11) 0.0029(8) -0.0109(9) 0.0001(8)
N(6) 0.0336(11) 0.0219(10) 0.0348(11) 0.0014(8) -0.0063(9) -0.0006(8)
N(7) 0.0470(14) 0.0208(10) 0.0454(13) 0.0039(9) -0.0181(11) -0.0013(9)
C(1) 0.0299(13) 0.0360(14) 0.0323(13) 0.0069(11) -0.0069(11) -0.0016(11)
C(2) 0.0352(15) 0.0464(16) 0.0325(14) 0.0051(12) 0.0014(11) -0.0019(12)
C(3) 0.0379(15) 0.0377(14) 0.0383(15) 0.0035(12) -0.0012(12) 0.0019(12)
C(4) 0.0470(18) 0.0534(19) 0.0448(18) 0.0118(15) 0.0084(14) -0.0018(14)
C(5) 0.0395(17) 0.059(2) 0.0514(19) -0.0049(15) -0.0006(14) -0.0040(15)
C(6) 0.0479(19) 0.0350(15) 0.063(2) 0.0040(13) 0.0021(15) 0.0001(14)
C(7) 0.058(2) 0.062(2) 0.0414(18) 0.0027(17) -0.0009(15) 0.0064(15)
C(8) 0.0282(13) 0.0357(14) 0.0332(14) 0.0039(10) -0.0063(11) -0.0068(10)
C(9) 0.0315(13) 0.0384(15) 0.0403(15) 0.0086(11) -0.0018(11) -0.0036(11)
C(10) 0.0352(14) 0.0359(14) 0.0411(15) 0.0113(11) -0.0048(12) -0.0006(11)
C(11) 0.0325(14) 0.0290(12) 0.0340(13) 0.0031(10) -0.0016(11) -0.0044(10)
C(12) 0.0306(13) 0.0360(14) 0.0391(14) 0.0042(11) -0.0026(11) -0.0036(11)
C(13) 0.0312(14) 0.0361(14) 0.0396(15) 0.0077(11) -0.0075(11) 0.0025(11)
C(14) 0.0339(14) 0.0367(14) 0.0333(14) 0.0025(11) -0.0046(11) -0.0061(11)
C(15) 0.0298(13) 0.0356(14) 0.0392(15) -0.0054(11) -0.0069(11) -0.0073(11)
C(16) 0.0309(13) 0.0218(11) 0.0293(12) -0.0021(9) 0.0011(10) -0.0034(9)
C(17) 0.0370(14) 0.0213(11) 0.0420(15) -0.0003(10) -0.0024(12) -0.0018(10)
C(18) 0.0369(14) 0.0210(11) 0.0318(13) 0.0018(10) -0.0043(11) 0.0002(9)
C(19) 0.0373(14) 0.0210(11) 0.0292(13) 0.0036(10) -0.0040(10) 0.0012(9)
C(20) 0.0324(13) 0.0241(12) 0.0278(12) 0.0017(10) -0.0050(10) 0.0006(9)
C(21) 0.050(2) 0.066(2) 0.060(2) -0.0007(17) 0.0123(17) 0.0134(17)

loop_
_atom_type_symbol
_atom_type_description
_atom_type_scat_dispersion_real
_atom_type_scat_dispersion_imag
_atom_type_scat_source
C C 0.003 0.002
;
International Tables for Crystallography
(1992, Vol. C, Tables 4.2.6.8 and 6.1.1.4)
;
H H 0.000 0.000
;
International Tables for Crystallography
(1992, Vol. C, Table 6.1.1.4)
;
N N 0.006 0.003
;
International Tables for Crystallography
(1992, Vol. C, Tables 4.2.6.8 and 6.1.1.4)
;
O O 0.011 0.006
;
International Tables for Crystallography
(1992, Vol. C, Tables 4.2.6.8 and 6.1.1.4)
;
Cl Cl 0.148 0.159
;
International Tables for Crystallography
(1992, Vol. C, Tables 4.2.6.8 and 6.1.1.4)
;

loop_
_geom_angle_atom_site_label_1
_geom_angle_atom_site_label_2
_geom_angle_atom_site_label_3
_geom_angle
_geom_angle_publ_flag
_geom_angle_site_symmetry_1
_geom_angle_site_symmetry_2
_geom_angle_site_symmetry_3
C(11) O(3) C(14) 116.8(2) ? . . .
O(1) N(1) C(1) 125.9(2) ? . . .
O(1) N(1) C(2) 121.8(2) ? . . .
C(1) N(1) C(2) 111.8(2) ? . . .
O(2) N(2) C(1) 124.7(2) ? . . .
O(2) N(2) C(3) 122.7(2) ? . . .
C(1) N(2) C(3) 112.2(2) ? . . .
C(15) N(3) C(16) 127.7(2) ? . . .
C(15) N(3) C(17) 126.4(2) ? . . .
C(16) N(3) C(17) 106.0(2) ? . . .
C(17) N(4) C(18) 104.4(2) ? . . .
C(19) N(5) C(20) 124.8(2) ? . . .
C(16) N(6) C(20) 112.0(2) ? . . .
N(1) C(1) N(2) 107.9(2) ? . . .
N(1) C(1) C(8) 125.8(2) ? . . .
N(2) C(1) C(8) 126.3(2) ? . . .
N(1) C(2) C(3) 100.0(2) ? . . .
N(1) C(2) C(4) 106.1(2) ? . . .
N(1) C(2) C(5) 109.7(2) ? . . .
C(3) C(2) C(4) 113.8(2) ? . . .
C(3) C(2) C(5) 115.5(2) ? . . .
C(4) C(2) C(5) 110.7(2) ? . . .
N(2) C(3) C(2) 100.6(2) ? . . .
N(2) C(3) C(6) 105.5(2) ? . . .
N(2) C(3) C(7) 110.8(2) ? . . .
C(2) C(3) C(6) 113.7(2) ? . . .
C(2) C(3) C(7) 114.9(2) ? . . .
C(6) C(3) C(7) 110.5(2) ? . . .
C(1) C(8) C(9) 121.7(2) ? . . .
C(1) C(8) C(13) 119.5(2) ? . . .
C(9) C(8) C(13) 118.7(2) ? . . .
C(8) C(9) C(10) 120.2(2) ? . . .
C(9) C(10) C(11) 120.5(2) ? . . .
O(3) C(11) C(10) 115.5(2) ? . . .
O(3) C(11) C(12) 124.2(2) ? . . .
C(10) C(11) C(12) 120.2(2) ? . . .
C(11) C(12) C(13) 119.4(2) ? . . .
C(8) C(13) C(12) 120.9(2) ? . . .
O(3) C(14) C(15) 107.6(2) ? . . .
N(3) C(15) C(14) 112.4(2) ? . . .
N(3) C(16) N(6) 126.2(2) ? . . .
N(3) C(16) C(18) 105.7(2) ? . . .
N(6) C(16) C(18) 128.1(2) ? . . .
N(3) C(17) N(4) 113.3(2) ? . . .
N(4) C(18) C(16) 110.7(2) ? . . .
N(4) C(18) C(19) 129.9(2) ? . . .
C(16) C(18) C(19) 119.3(2) ? . . .
O(4) C(19) N(5) 120.4(2) ? . . .
O(4) C(19) C(18) 127.7(2) ? . . .
N(5) C(19) C(18) 111.9(2) ? . . .
N(5) C(20) N(6) 123.8(2) ? . . .
N(5) C(20) N(7) 115.9(2) ? . . .
N(6) C(20) N(7) 120.3(2) ? . . .
Cl(1) C(21) Cl(2) 111.3(2) ? . . .
Cl(1) C(21) Cl(3) 109.8(2) ? . . .
Cl(2) C(21) Cl(3) 111.1(2) ? . . .
C(19) N(5) H(21) 117.6 ? . . .
C(20) N(5) H(21) 117.6 ? . . .
C(20) N(7) H(24) 123.7 ? . . .
C(20) N(7) H(25) 120.8 ? . . .
H(24) N(7) H(25) 110.4 ? . . .
C(2) C(4) H(1) 109.5 ? . . .
C(2) C(4) H(2) 109.5 ? . . .
C(2) C(4) H(3) 109.4 ? . . .
H(1) C(4) H(2) 109.5 ? . . .
H(1) C(4) H(3) 109.5 ? . . .
H(2) C(4) H(3) 109.5 ? . . .
C(2) C(5) H(4) 109.5 ? . . .
C(2) C(5) H(5) 109.5 ? . . .
C(2) C(5) H(6) 109.5 ? . . .
H(4) C(5) H(5) 109.5 ? . . .
H(4) C(5) H(6) 109.5 ? . . .
H(5) C(5) H(6) 109.5 ? . . .
C(3) C(6) H(7) 109.4 ? . . .
C(3) C(6) H(8) 109.5 ? . . .
C(3) C(6) H(9) 109.5 ? . . .
H(7) C(6) H(8) 109.5 ? . . .
H(7) C(6) H(9) 109.5 ? . . .
H(8) C(6) H(9) 109.5 ? . . .
C(3) C(7) H(10) 109.7 ? . . .
C(3) C(7) H(11) 109.7 ? . . .
C(3) C(7) H(12) 109.1 ? . . .
H(10) C(7) H(11) 109.5 ? . . .
H(10) C(7) H(12) 109.5 ? . . .
H(11) C(7) H(12) 109.5 ? . . .
C(8) C(9) H(13) 119.9 ? . . .
C(10) C(9) H(13) 120.0 ? . . .
C(9) C(10) H(14) 119.7 ? . . .
C(11) C(10) H(14) 119.8 ? . . .
C(11) C(12) H(15) 120.3 ? . . .
C(13) C(12) H(15) 120.3 ? . . .
C(8) C(13) H(16) 119.5 ? . . .
C(12) C(13) H(16) 119.5 ? . . .
O(3) C(14) H(17) 109.9 ? . . .
O(3) C(14) H(18) 110.0 ? . . .
C(15) C(14) H(17) 109.9 ? . . .
C(15) C(14) H(18) 110.0 ? . . .
H(17) C(14) H(18) 109.5 ? . . .
N(3) C(15) H(19) 108.8 ? . . .
N(3) C(15) H(20) 108.8 ? . . .
C(14) C(15) H(19) 108.7 ? . . .
C(14) C(15) H(20) 108.7 ? . . .
H(19) C(15) H(20) 109.5 ? . . .
N(3) C(17) H(22) 123.4 ? . . .
N(4) C(17) H(22) 123.4 ? . . .
Cl(1) C(21) H(23) 108.2 ? . . .
Cl(2) C(21) H(23) 108.2 ? . . .
Cl(3) C(21) H(23) 108.2 ? . . .

loop_
_geom_bond_atom_site_label_1
_geom_bond_atom_site_label_2
_geom_bond_distance
_geom_bond_publ_flag
_geom_bond_site_symmetry_1
_geom_bond_site_symmetry_2
Cl(1) C(21) 1.765(3) ? . .
Cl(2) C(21) 1.736(4) ? . .
Cl(3) C(21) 1.754(4) ? . .
O(1) N(1) 1.280(2) ? . .
O(2) N(2) 1.286(3) ? . .
O(3) C(11) 1.370(3) ? . .
O(3) C(14) 1.437(3) ? . .
O(4) C(19) 1.246(3) ? . .
N(1) C(1) 1.360(3) ? . .
N(1) C(2) 1.515(4) ? . .
N(2) C(1) 1.359(3) ? . .
N(2) C(3) 1.496(4) ? . .
N(3) C(15) 1.454(3) ? . .
N(3) C(16) 1.383(3) ? . .
N(3) C(17) 1.379(3) ? . .
N(4) C(17) 1.308(3) ? . .
N(4) C(18) 1.393(3) ? . .
N(5) C(19) 1.383(3) ? . .
N(5) C(20) 1.387(3) ? . .
N(6) C(16) 1.357(3) ? . .
N(6) C(20) 1.325(3) ? . .
N(7) C(20) 1.340(3) ? . .
C(1) C(8) 1.452(4) ? . .
C(2) C(3) 1.561(4) ? . .
C(2) C(4) 1.540(4) ? . .
C(2) C(5) 1.515(4) ? . .
C(3) C(6) 1.537(4) ? . .
C(3) C(7) 1.520(4) ? . .
C(8) C(9) 1.411(3) ? . .
C(8) C(13) 1.411(4) ? . .
C(9) C(10) 1.378(4) ? . .
C(10) C(11) 1.402(4) ? . .
C(11) C(12) 1.394(3) ? . .
C(12) C(13) 1.389(4) ? . .
C(14) C(15) 1.526(4) ? . .
C(16) C(18) 1.379(3) ? . .
C(18) C(19) 1.414(3) ? . .
N(5) H(21) 0.950 ? . .
N(7) H(24) 0.710 ? . .
N(7) H(25) 0.816 ? . .
C(4) H(1) 0.950 ? . .
C(4) H(2) 0.950 ? . .
C(4) H(3) 0.950 ? . .
C(5) H(4) 0.950 ? . .
C(5) H(5) 0.950 ? . .
C(5) H(6) 0.950 ? . .
C(6) H(7) 0.950 ? . .
C(6) H(8) 0.950 ? . .
C(6) H(9) 0.950 ? . .
C(7) H(10) 0.950 ? . .
C(7) H(11) 0.950 ? . .
C(7) H(12) 0.950 ? . .
C(9) H(13) 0.950 ? . .
C(10) H(14) 0.950 ? . .
C(12) H(15) 0.950 ? . .
C(13) H(16) 0.950 ? . .
C(14) H(17) 0.950 ? . .
C(14) H(18) 0.950 ? . .
C(15) H(19) 0.950 ? . .
C(15) H(20) 0.950 ? . .
C(17) H(22) 0.950 ? . .
C(21) H(23) 0.950 ? . .

loop_
_geom_contact_atom_site_label_1
_geom_contact_atom_site_label_2
_geom_contact_distance
_geom_contact_publ_flag
_geom_contact_site_symmetry_1
_geom_contact_site_symmetry_2
Cl(1) N(4) 3.479(3) ? . .
Cl(1) C(10) 3.418(3) ? . .
Cl(1) C(18) 3.438(3) ? . .
Cl(2) Cl(3) 3.500(2) ? . 64502
Cl(2) C(17) 3.546(3) ? . 65501
Cl(3) Cl(2) 3.500(2) ? . 65502
Cl(3) O(4) 3.592(2) ? . .
Cl(3) N(6) 3.518(2) ? . 65501
Cl(3) C(16) 3.461(3) ? . 65501
O(1) C(12) 3.439(3) ? . 65501
O(1) C(14) 3.499(3) ? . 65501
O(2) N(7) 2.908(3) ? . 56503
O(3) C(11) 3.456(3) ? . 55503
O(3) C(12) 3.540(3) ? . 55503
O(4) Cl(3) 3.592(2) ? . .
O(4) N(4) 3.188(2) ? . 55502
O(4) N(7) 2.781(3) ? . 54502
O(4) C(4) 3.553(4) ? . 45504
O(4) C(17) 3.292(3) ? . 55502
O(4) C(21) 3.384(4) ? . .
N(4) Cl(1) 3.479(3) ? . .
N(4) O(4) 3.188(2) ? . 54502
N(4) N(5) 2.825(3) ? . 54502
N(4) C(19) 3.443(3) ? . 54502
N(4) C(21) 3.501(4) ? . .
N(5) N(4) 2.825(3) ? . 55502
N(6) Cl(3) 3.518(2) ? . 45501
N(7) O(2) 2.908(3) ? . 56503
N(7) O(4) 2.781(3) ? . 55502
C(4) O(4) 3.553(4) ? . 55404
C(10) Cl(1) 3.418(3) ? . .
C(11) O(3) 3.456(3) ? . 55503
C(12) O(1) 3.439(3) ? . 45501
C(12) O(3) 3.540(3) ? . 55503
C(14) O(1) 3.499(3) ? . 45501
C(16) Cl(3) 3.461(3) ? . 45501
C(17) Cl(2) 3.546(3) ? . 45501
C(17) O(4) 3.292(3) ? . 54502
C(18) Cl(1) 3.438(3) ? . .
C(18) C(21) 3.592(4) ? . .
C(19) N(4) 3.443(3) ? . 55502
C(19) C(21) 3.543(5) ? . .
C(21) O(4) 3.384(4) ? . .
C(21) N(4) 3.501(4) ? . .
C(21) C(18) 3.592(4) ? . .
C(21) C(19) 3.543(5) ? . .
Cl(1) H(2) 3.376 ? . 65503
Cl(1) H(7) 3.162 ? . 66503
Cl(1) H(14) 2.849 ? . .
Cl(1) H(20) 3.003 ? . 65501
Cl(2) H(2) 3.411 ? . 65503
Cl(2) H(11) 3.207 ? . 65503
Cl(2) H(20) 3.452 ? . 65501
Cl(2) H(22) 3.529 ? . 65501
Cl(3) H(12) 3.428 ? . 55504
Cl(3) H(20) 3.559 ? . 65501
O(1) H(9) 2.807 ? . 66503
O(1) H(15) 2.493 ? . 65501
O(1) H(17) 3.190 ? . 65501
O(1) H(18) 2.920 ? . 65501
O(2) H(19) 3.398 ? . 55503
O(2) H(22) 3.150 ? . 55503
O(2) H(24) 3.054 ? . 56503
O(2) H(25) 2.140 ? . 56503
O(3) H(18) 3.564 ? . 55503
O(4) H(3) 2.700 ? . 45504
O(4) H(10) 3.547 ? . 45504
O(4) H(11) 3.298 ? . 45504
O(4) H(21) 3.131 ? . 54502
O(4) H(22) 2.769 ? . 55502
O(4) H(23) 2.603 ? . .
O(4) H(24) 2.110 ? . 54502
O(4) H(25) 3.155 ? . 54502
N(1) H(9) 3.530 ? . 66503
N(1) H(15) 3.437 ? . 65501
N(2) H(25) 3.134 ? . 56503
N(4) H(10) 3.446 ? . 45504
N(4) H(21) 1.912 ? . 54502
N(4) H(23) 2.787 ? . .
N(4) H(24) 3.494 ? . 54502
N(5) H(10) 3.423 ? . 66503
N(5) H(23) 3.059 ? . 55502
N(6) H(4) 3.359 ? . 66503
N(6) H(8) 2.874 ? . 56503
N(7) H(3) 3.033 ? . 66503
N(7) H(4) 2.944 ? . 66503
N(7) H(8) 3.365 ? . 56503
N(7) H(12) 3.296 ? . 56503
N(7) H(23) 2.933 ? . 55502
C(4) H(15) 3.589 ? . 65501
C(4) H(16) 3.541 ? . 65501
C(4) H(22) 3.341 ? . 65503
C(5) H(16) 3.297 ? . 65501
C(6) H(25) 3.529 ? . 56503
C(7) H(25) 3.556 ? . 56503
C(8) H(6) 3.188 ? . 66503
C(8) H(19) 3.038 ? . 55503
C(9) H(6) 3.492 ? . 66503
C(9) H(9) 3.503 ? . 66503
C(9) H(13) 3.220 ? . 65503
C(9) H(14) 3.449 ? . 65503
C(9) H(18) 3.354 ? . 55503
C(9) H(19) 3.328 ? . 55503
C(10) H(13) 3.168 ? . 65503
C(10) H(18) 2.903 ? . 55503
C(11) H(6) 3.436 ? . 66503
C(11) H(18) 3.149 ? . 55503
C(12) H(1) 3.211 ? . 45501
C(12) H(5) 3.358 ? . 45501
C(12) H(6) 3.143 ? . 66503
C(12) H(19) 3.502 ? . 55503
C(13) H(1) 3.282 ? . 45501
C(13) H(5) 3.212 ? . 45501
C(13) H(5) 3.524 ? . 66503
C(13) H(6) 3.012 ? . 66503
C(13) H(19) 3.117 ? . 55503
C(14) H(13) 3.578 ? . 45501
C(17) H(21) 2.965 ? . 54502
C(18) H(21) 2.906 ? . 54502
C(18) H(23) 2.915 ? . .
C(19) H(3) 3.581 ? . 45504
C(19) H(11) 3.362 ? . 45504
C(19) H(21) 3.365 ? . 54502
C(19) H(23) 2.843 ? . .
C(19) H(24) 3.129 ? . 54502
C(20) H(4) 3.186 ? . 66503
C(20) H(8) 3.499 ? . 56503
C(20) H(23) 3.321 ? . 55502
C(21) H(20) 3.440 ? . 65501
C(21) H(21) 3.363 ? . 54502
C(21) H(24) 3.222 ? . 54502
H(1) C(12) 3.211 ? . 65501
H(1) C(13) 3.282 ? . 65501
H(1) H(14) 3.537 ? . 65503
H(1) H(15) 2.752 ? . 65501
H(1) H(16) 2.872 ? . 65501
H(1) H(22) 3.112 ? . 65503
H(2) Cl(1) 3.376 ? . 65503
H(2) Cl(2) 3.411 ? . 65503
H(2) H(14) 3.597 ? . 65503
H(2) H(22) 3.477 ? . 65503
H(3) O(4) 2.700 ? . 55404
H(3) N(7) 3.033 ? . 66503
H(3) C(19) 3.581 ? . 55404
H(3) H(16) 3.533 ? . 65501
H(3) H(22) 2.911 ? . 65503
H(3) H(24) 2.888 ? . 66503
H(3) H(25) 3.136 ? . 66503
H(4) N(6) 3.359 ? . 66503
H(4) N(7) 2.944 ? . 66503
H(4) C(20) 3.186 ? . 66503
H(4) H(16) 3.338 ? . 65501
H(4) H(24) 3.346 ? . 66503
H(4) H(25) 2.999 ? . 66503
H(5) C(12) 3.358 ? . 65501
H(5) C(13) 3.212 ? . 65501
H(5) C(13) 3.524 ? . 66503
H(5) H(15) 2.828 ? . 65501
H(5) H(16) 2.521 ? . 65501
H(5) H(16) 3.512 ? . 66503
H(6) C(8) 3.188 ? . 66503
H(6) C(9) 3.492 ? . 66503
H(6) C(11) 3.436 ? . 66503
H(6) C(12) 3.143 ? . 66503
H(6) C(13) 3.012 ? . 66503
H(6) H(15) 3.556 ? . 66503
H(6) H(16) 3.371 ? . 66503
H(7) Cl(1) 3.162 ? . 66503
H(8) N(6) 2.874 ? . 56503
H(8) N(7) 3.365 ? . 56503
H(8) C(20) 3.499 ? . 56503
H(8) H(17) 3.256 ? . 56503
H(8) H(20) 3.471 ? . 56503
H(8) H(25) 2.761 ? . 56503
H(9) O(1) 2.807 ? . 66503
H(9) N(1) 3.530 ? . 66503
H(9) C(9) 3.503 ? . 66503
H(9) H(13) 3.492 ? . 66503
H(10) O(4) 3.547 ? . 55404
H(10) N(4) 3.446 ? . 55404
H(10) N(5) 3.423 ? . 66503
H(10) H(21) 3.093 ? . 66503
H(10) H(24) 3.553 ? . 66503
H(11) Cl(2) 3.207 ? . 65503
H(11) O(4) 3.298 ? . 55404
H(11) C(19) 3.362 ? . 55404
H(12) Cl(3) 3.428 ? . 45404
H(12) N(7) 3.296 ? . 56503
H(12) H(24) 3.408 ? . 56503
H(12) H(25) 2.778 ? . 56503
H(13) C(9) 3.220 ? . 65503
H(13) C(10) 3.168 ? . 65503
H(13) C(14) 3.578 ? . 65501
H(13) H(9) 3.492 ? . 66503
H(13) H(13) 2.847 ? . 65503
H(13) H(14) 2.725 ? . 65503
H(13) H(18) 2.785 ? . 65501
H(13) H(20) 3.547 ? . 65501
H(14) Cl(1) 2.849 ? . .
H(14) C(9) 3.449 ? . 65503
H(14) H(1) 3.537 ? . 65503
H(14) H(2) 3.597 ? . 65503
H(14) H(13) 2.725 ? . 65503
H(14) H(18) 3.003 ? . 55503
H(14) H(20) 3.563 ? . 65501
H(15) O(1) 2.493 ? . 45501
H(15) N(1) 3.437 ? . 45501
H(15) C(4) 3.589 ? . 45501
H(15) H(1) 2.752 ? . 45501
H(15) H(5) 2.828 ? . 45501
H(15) H(6) 3.556 ? . 66503
H(16) C(4) 3.541 ? . 45501
H(16) C(5) 3.297 ? . 45501
H(16) H(1) 2.872 ? . 45501
H(16) H(3) 3.533 ? . 45501
H(16) H(4) 3.338 ? . 45501
H(16) H(5) 2.521 ? . 45501
H(16) H(5) 3.512 ? . 66503
H(16) H(6) 3.371 ? . 66503
H(16) H(19) 3.448 ? . 55503
H(16) H(25) 3.528 ? . 56503
H(17) O(1) 3.190 ? . 45501
H(17) H(8) 3.256 ? . 56503
H(18) O(1) 2.920 ? . 45501
H(18) O(3) 3.564 ? . 55503
H(18) C(9) 3.354 ? . 55503
H(18) C(10) 2.903 ? . 55503
H(18) C(11) 3.149 ? . 55503
H(18) H(13) 2.785 ? . 45501
H(18) H(14) 3.003 ? . 55503
H(19) O(2) 3.398 ? . 55503
H(19) C(8) 3.038 ? . 55503
H(19) C(9) 3.328 ? . 55503
H(19) C(12) 3.502 ? . 55503
H(19) C(13) 3.117 ? . 55503
H(19) H(16) 3.448 ? . 55503
H(20) Cl(1) 3.003 ? . 45501
H(20) Cl(2) 3.452 ? . 45501
H(20) Cl(3) 3.559 ? . 45501
H(20) C(21) 3.440 ? . 45501
H(20) H(8) 3.471 ? . 56503
H(20) H(13) 3.547 ? . 45501
H(20) H(14) 3.563 ? . 45501
H(21) O(4) 3.131 ? . 55502
H(21) N(4) 1.912 ? . 55502
H(21) C(17) 2.965 ? . 55502
H(21) C(18) 2.906 ? . 55502
H(21) C(19) 3.365 ? . 55502
H(21) C(21) 3.363 ? . 55502
H(21) H(10) 3.093 ? . 66503
H(21) H(22) 3.197 ? . 55502
H(21) H(23) 2.540 ? . 55502
H(22) Cl(2) 3.529 ? . 45501
H(22) O(2) 3.150 ? . 55503
H(22) O(4) 2.769 ? . 54502
H(22) C(4) 3.341 ? . 65503
H(22) H(1) 3.112 ? . 65503
H(22) H(2) 3.477 ? . 65503
H(22) H(3) 2.911 ? . 65503
H(22) H(21) 3.197 ? . 54502
H(23) O(4) 2.603 ? . .
H(23) N(4) 2.787 ? . .
H(23) N(5) 3.059 ? . 54502
H(23) N(7) 2.933 ? . 54502
H(23) C(18) 2.915 ? . .
H(23) C(19) 2.843 ? . .
H(23) C(20) 3.321 ? . 54502
H(23) H(21) 2.540 ? . 54502
H(23) H(24) 2.416 ? . 54502
H(23) H(25) 3.385 ? . 54502
H(24) O(2) 3.054 ? . 56503
H(24) O(4) 2.110 ? . 55502
H(24) N(4) 3.494 ? . 55502
H(24) C(19) 3.129 ? . 55502
H(24) C(21) 3.222 ? . 55502
H(24) H(3) 2.888 ? . 66503
H(24) H(4) 3.346 ? . 66503
H(24) H(10) 3.553 ? . 66503
H(24) H(12) 3.408 ? . 56503
H(24) H(23) 2.416 ? . 55502
H(25) O(2) 2.140 ? . 56503
H(25) O(4) 3.155 ? . 55502
H(25) N(2) 3.134 ? . 56503
H(25) C(6) 3.529 ? . 56503
H(25) C(7) 3.556 ? . 56503
H(25) H(3) 3.136 ? . 66503
H(25) H(4) 2.999 ? . 66503
H(25) H(8) 2.761 ? . 56503
H(25) H(12) 2.778 ? . 56503
H(25) H(16) 3.528 ? . 56503
H(25) H(23) 3.385 ? . 55502

loop_
_geom_torsion_atom_site_label_1
_geom_torsion_atom_site_label_2
_geom_torsion_atom_site_label_3
_geom_torsion_atom_site_label_4
_geom_torsion
_geom_torsion_publ_flag
_geom_torsion_site_symmetry_1
_geom_torsion_site_symmetry_2
_geom_torsion_site_symmetry_3
_geom_torsion_site_symmetry_4
C(11) O(3) C(14) C(15) -172.2(2) ? . . . .
C(14) O(3) C(11) C(10) 169.6(2) ? . . . .
C(14) O(3) C(11) C(12) -11.4(3) ? . . . .
O(1) N(1) C(1) N(2) 178.9(2) ? . . . .
O(1) N(1) C(1) C(8) 0.2(4) ? . . . .
O(1) N(1) C(2) C(3) -164.8(2) ? . . . .
O(1) N(1) C(2) C(4) 76.7(3) ? . . . .
O(1) N(1) C(2) C(5) -43.0(3) ? . . . .
C(1) N(1) C(2) C(3) 22.5(3) ? . . . .
C(1) N(1) C(2) C(4) -96.0(2) ? . . . .
C(1) N(1) C(2) C(5) 144.3(2) ? . . . .
C(2) N(1) C(1) N(2) -8.9(3) ? . . . .
C(2) N(1) C(1) C(8) 172.5(2) ? . . . .
O(2) N(2) C(1) N(1) 176.4(2) ? . . . .
O(2) N(2) C(1) C(8) -5.0(4) ? . . . .
O(2) N(2) C(3) C(2) -162.9(2) ? . . . .
O(2) N(2) C(3) C(6) 78.7(3) ? . . . .
O(2) N(2) C(3) C(7) -40.9(3) ? . . . .
C(1) N(2) C(3) C(2) 23.6(3) ? . . . .
C(1) N(2) C(3) C(6) -94.9(2) ? . . . .
C(1) N(2) C(3) C(7) 145.6(2) ? . . . .
C(3) N(2) C(1) N(1) -10.2(3) ? . . . .
C(3) N(2) C(1) C(8) 168.4(2) ? . . . .
C(15) N(3) C(16) N(6) -0.1(3) ? . . . .
C(15) N(3) C(16) C(18) -179.3(2) ? . . . .
C(16) N(3) C(15) C(14) 55.5(3) ? . . . .
C(15) N(3) C(17) N(4) 179.3(2) ? . . . .
C(17) N(3) C(15) C(14) -124.2(3) ? . . . .
C(16) N(3) C(17) N(4) -0.5(3) ? . . . .
C(17) N(3) C(16) N(6) 179.6(2) ? . . . .
C(17) N(3) C(16) C(18) 0.4(3) ? . . . .
C(17) N(4) C(18) C(16) 0.0(3) ? . . . .
C(17) N(4) C(18) C(19) -175.6(3) ? . . . .
C(18) N(4) C(17) N(3) 0.3(3) ? . . . .
C(19) N(5) C(20) N(6) -2.3(4) ? . . . .
C(19) N(5) C(20) N(7) 177.8(2) ? . . . .
C(20) N(5) C(19) O(4) 179.95(19) ? . . . .
C(20) N(5) C(19) C(18) 0.8(4) ? . . . .
C(16) N(6) C(20) N(5) 0.9(4) ? . . . .
C(16) N(6) C(20) N(7) -179.1(2) ? . . . .
C(20) N(6) C(16) N(3) -177.1(2) ? . . . .
C(20) N(6) C(16) C(18) 1.8(4) ? . . . .
N(1) C(1) C(8) C(9) -32.3(4) ? . . . .
N(1) C(1) C(8) C(13) 146.7(2) ? . . . .
N(2) C(1) C(8) C(9) 149.3(2) ? . . . .
N(2) C(1) C(8) C(13) -31.7(4) ? . . . .
N(1) C(2) C(3) N(2) -25.4(2) ? . . . .
N(1) C(2) C(3) C(6) 86.9(3) ? . . . .
N(1) C(2) C(3) C(7) -144.5(2) ? . . . .
C(4) C(2) C(3) N(2) 87.3(3) ? . . . .
C(4) C(2) C(3) C(6) -160.5(2) ? . . . .
C(4) C(2) C(3) C(7) -31.8(3) ? . . . .
C(5) C(2) C(3) N(2) -143.0(2) ? . . . .
C(5) C(2) C(3) C(6) -30.8(4) ? . . . .
C(5) C(2) C(3) C(7) 97.9(3) ? . . . .
C(1) C(8) C(9) C(10) 178.8(2) ? . . . .
C(1) C(8) C(13) C(12) -177.4(2) ? . . . .
C(9) C(8) C(13) C(12) 1.6(4) ? . . . .
C(13) C(8) C(9) C(10) -0.2(4) ? . . . .
C(8) C(9) C(10) C(11) -1.7(4) ? . . . .
C(9) C(10) C(11) O(3) -178.7(2) ? . . . .
C(9) C(10) C(11) C(12) 2.3(4) ? . . . .
O(3) C(11) C(12) C(13) -179.8(2) ? . . . .
C(10) C(11) C(12) C(13) -0.9(4) ? . . . .
C(11) C(12) C(13) C(8) -1.1(4) ? . . . .
O(3) C(14) C(15) N(3) 59.0(2) ? . . . .
N(3) C(16) C(18) N(4) -0.3(3) ? . . . .
N(3) C(16) C(18) C(19) 175.8(2) ? . . . .
N(6) C(16) C(18) N(4) -179.4(2) ? . . . .
N(6) C(16) C(18) C(19) -3.3(4) ? . . . .
N(4) C(18) C(19) O(4) -2.1(5) ? . . . .
N(4) C(18) C(19) N(5) 177.0(2) ? . . . .
C(16) C(18) C(19) O(4) -177.4(3) ? . . . .
C(16) C(18) C(19) N(5) 1.7(3) ? . . . .
